data_7020523
loop_
_publ_author_name
'Son, Jung-Ho'
'Ohlin, C Andr\'e'
'Casey, William H.'

_publ_section_title
;
 A new class of soluble and stable transition-metal-substituted
 polyoxoniobate: [Cr(2)(OH)(4)Nb(10)O(30)](8-).
;
_journal_issue 41
_journal_name_full 'Dalton transactions (Cambridge, England : 2003)'
_journal_page_first 12674
_journal_page_last 12677
_journal_paper_doi 10.1039/c2dt31760e
_journal_volume 41
_journal_year 2012
_chemical_formula_moiety 'Cr2 H4 Nb10 O34, 10(C4 H12 N), 2(Cl), 22(H2 O)'
_chemical_formula_sum 'C40 H168 Cl2 Cr2 N10 Nb10 O56'
_chemical_formula_weight 2789.84
_chemical_name_systematic
;
?
;
_space_group_IT_number 2
_symmetry_cell_setting triclinic
_symmetry_space_group_name_Hall '-P 1'
_symmetry_space_group_name_H-M 'P -1'
_atom_sites_solution_hydrogens geom
_atom_sites_solution_primary direct
_atom_sites_solution_secondary difmap
_audit_creation_method SHELXL-97
_cell_angle_alpha 76.5050(10)
_cell_angle_beta 86.8020(10)
_cell_angle_gamma 73.5450(10)
_cell_formula_units_Z 1
_cell_length_a 11.9543(5)
_cell_length_b 12.7933(6)
_cell_length_c 17.4275(8)
_cell_measurement_reflns_used 9985
_cell_measurement_temperature 90(2)
_cell_measurement_theta_max 27.50
_cell_measurement_theta_min 2.40
_cell_volume 2485.39(19)
_computing_cell_refinement 'Bruker SMART'
_computing_data_collection 'Bruker SMART'
_computing_data_reduction 'Bruker SAINT'
_computing_molecular_graphics 'Bruker SHELXTL'
_computing_publication_material 'Bruker SHELXTL'
_computing_structure_refinement 'Bruker SHELXTL'
_computing_structure_solution 'Bruker SHELXTL'
_diffrn_ambient_temperature 90(2)
_diffrn_measured_fraction_theta_full 0.996
_diffrn_measured_fraction_theta_max 0.996
_diffrn_radiation_monochromator graphite
_diffrn_radiation_source 'fine-focus sealed tube'
_diffrn_radiation_type MoK\a
_diffrn_radiation_wavelength 0.71073
_diffrn_reflns_av_R_equivalents 0.0165
_diffrn_reflns_av_sigmaI/netI 0.0191
_diffrn_reflns_limit_h_max 15
_diffrn_reflns_limit_h_min -15
_diffrn_reflns_limit_k_max 16
_diffrn_reflns_limit_k_min -16
_diffrn_reflns_limit_l_max 22
_diffrn_reflns_limit_l_min -22
_diffrn_reflns_number 31693
_diffrn_reflns_theta_full 27.50
_diffrn_reflns_theta_max 27.50
_diffrn_reflns_theta_min 2.30
_exptl_absorpt_coefficient_mu 1.464
_exptl_absorpt_correction_T_max 0.7294
_exptl_absorpt_correction_T_min 0.6761
_exptl_absorpt_correction_type multi-scan
_exptl_absorpt_process_details 'SADABS (Bruker, 2003)'
_exptl_crystal_colour Green
_exptl_crystal_density_diffrn 1.864
_exptl_crystal_density_method 'not measured'
_exptl_crystal_description Prism
_exptl_crystal_F_000 1418
_exptl_crystal_size_max 0.29
_exptl_crystal_size_mid 0.29
_exptl_crystal_size_min 0.23
_refine_diff_density_max 0.656
_refine_diff_density_min -0.795
_refine_diff_density_rms 0.080
_refine_ls_extinction_coef 0.00042(8)
_refine_ls_extinction_expression Fc^*^=kFc[1+0.001xFc^2^\l^3^/sin(2\q)]^-1/4^
_refine_ls_extinction_method SHELXL
_refine_ls_goodness_of_fit_ref 1.053
_refine_ls_hydrogen_treatment mixed
_refine_ls_matrix_type full
_refine_ls_number_parameters 658
_refine_ls_number_reflns 11387
_refine_ls_number_restraints 0
_refine_ls_restrained_S_all 1.053
_refine_ls_R_factor_all 0.0243
_refine_ls_R_factor_gt 0.0205
_refine_ls_shift/su_max 0.005
_refine_ls_shift/su_mean 0.000
_refine_ls_structure_factor_coef Fsqd
_refine_ls_weighting_details 'calc w=1/[\s^2^(Fo^2^)+(0.0285P)^2^+1.2602P] where P=(Fo^2^+2Fc^2^)/3'
_refine_ls_weighting_scheme calc
_refine_ls_wR_factor_gt 0.0523
_refine_ls_wR_factor_ref 0.0540
_reflns_number_gt 10208
_reflns_number_total 11387
_reflns_threshold_expression >2sigma(I)
_cod_data_source_file c2dt31760e.txt
_cod_data_source_block 1
_cod_depositor_comments
;
The following automatic conversions were performed:

'_symmetry_cell_setting' value 'Triclinic' changed to 'triclinic'
according to /home/saulius/struct/CIF-dictionaries/cif_core.dic
dictionary named 'cif_core.dic' version 2.4.2 from 2011-04-26.

Automatic conversion script
Id: cif_fix_values 1891 2012-01-12 08:04:46Z andrius 
;
_cod_original_sg_symbol_H-M P-1
_cod_database_code 7020523

loop_
_symmetry_equiv_pos_as_xyz
'x, y, z'
'-x, -y, -z'

loop_
_atom_site_label
_atom_site_type_symbol
_atom_site_fract_x
_atom_site_fract_y
_atom_site_fract_z
_atom_site_U_iso_or_equiv
_atom_site_adp_type
_atom_site_occupancy
_atom_site_symmetry_multiplicity
_atom_site_calc_flag
_atom_site_refinement_flags
Nb1 Nb 0.669603(13) 0.617921(13) 0.651260(9) 0.00926(4) Uani 1 1 d .
Nb2 Nb 0.766443(13) 0.595744(13) 0.470240(9) 0.00849(4) Uani 1 1 d .
Nb3 Nb 0.907331(13) 0.410709(13) 0.640756(9) 0.00865(4) Uani 1 1 d .
Nb4 Nb 0.929459(14) 0.629479(13) 0.704311(9) 0.00930(4) Uani 1 1 d .
Nb5 Nb 0.791208(13) 0.809915(13) 0.542191(9) 0.00930(4) Uani 1 1 d .
Cr1 Cr 0.98765(2) 0.40156(2) 0.469685(16) 0.00827(6) Uani 1 1 d .
Cl1 Cl 0.51392(5) 0.75116(5) 0.01562(3) 0.02522(11) Uani 1 1 d .
O1 O 0.53378(11) 0.62538(11) 0.69771(8) 0.0135(3) Uani 1 1 d .
O2 O 0.64214(11) 0.59844(10) 0.54450(7) 0.0107(2) Uani 1 1 d .
O3 O 0.75272(11) 0.45478(11) 0.67772(7) 0.0116(3) Uani 1 1 d .
O4 O 0.77101(11) 0.63275(11) 0.73297(7) 0.0117(3) Uani 1 1 d .
O5 O 0.65758(11) 0.77772(11) 0.59994(7) 0.0115(3) Uani 1 1 d .
O6 O 0.86060(10) 0.60775(10) 0.58464(7) 0.0099(3) Uani 1 1 d .
O7 O 0.71166(11) 0.57421(11) 0.38498(8) 0.0131(3) Uani 1 1 d .
O8 O 0.84353(11) 0.43139(10) 0.52841(7) 0.0097(2) Uani 1 1 d .
O9 O 0.74980(11) 0.75366(11) 0.45157(7) 0.0112(3) Uani 1 1 d .
O10 O 0.95050(11) 0.26306(11) 0.67288(8) 0.0128(3) Uani 1 1 d .
O11 O 0.97449(11) 0.46379(11) 0.71689(7) 0.0114(3) Uani 1 1 d .
O12 O 1.05374(10) 0.43037(10) 0.56379(7) 0.0096(2) Uani 1 1 d .
O13 O 0.99218(11) 0.64339(11) 0.78993(8) 0.0139(3) Uani 1 1 d .
O14 O 0.88217(11) 0.78288(10) 0.63856(7) 0.0114(3) Uani 1 1 d .
O15 O 1.07753(12) 0.61476(11) 0.62758(8) 0.0109(3) Uani 1 1 d .
O16 O 0.74985(11) 0.95604(11) 0.50642(8) 0.0141(3) Uani 1 1 d .
O17 O 0.96140(11) 0.76358(11) 0.49124(8) 0.0112(3) Uani 1 1 d .
O18 O 0.89037(14) 0.03161(14) 0.91488(11) 0.0245(3) Uani 1 1 d .
O19 O 0.80049(15) 0.16643(13) 0.77459(9) 0.0205(3) Uani 1 1 d .
O20 O 0.37908(14) 0.09647(15) 0.68285(9) 0.0195(3) Uani 1 1 d .
O21 O 0.59321(14) 0.53367(13) 0.27175(9) 0.0178(3) Uani 1 1 d .
O22 O 0.42621(15) 0.72612(15) 0.19263(11) 0.0263(4) Uani 1 1 d .
O23 O 0.23440(15) 0.58167(15) 0.81645(10) 0.0227(3) Uani 1 1 d .
O24 O 0.35956(14) 0.73522(14) 0.79327(10) 0.0244(3) Uani 1 1 d .
O25 O 0.43079(16) 0.91786(15) 0.61095(10) 0.0299(4) Uani 1 1 d .
O26 O 0.29912(14) 0.87672(14) 0.89473(11) 0.0245(3) Uani 1 1 d .
O27 O 0.08925(16) 0.86109(14) 0.96087(9) 0.0229(3) Uani 1 1 d .
O28 O -0.00409(15) 0.68400(15) 0.94136(10) 0.0255(3) Uani 1 1 d .
N1 N 0.63037(13) 0.26679(13) 0.54169(9) 0.0115(3) Uani 1 1 d .
N2 N 0.08206(13) 0.93822(13) 0.67747(9) 0.0129(3) Uani 1 1 d .
N3 N 0.71485(14) 0.46674(14) 0.93150(9) 0.0156(3) Uani 1 1 d .
N4 N 0.81972(14) 0.75717(14) 0.13851(9) 0.0159(3) Uani 1 1 d .
N5 N 0.64057(14) 0.91277(13) 0.81034(9) 0.0147(3) Uani 1 1 d .
C1 C 0.75007(16) 0.19940(16) 0.57152(11) 0.0155(4) Uani 1 1 d .
H1A H 0.7480 0.1710 0.6287 0.023 Uiso 1 1 calc R
H1B H 0.8034 0.2467 0.5595 0.023 Uiso 1 1 calc R
H1C H 0.7773 0.1363 0.5459 0.023 Uiso 1 1 calc R
C2 C 0.58563(17) 0.35916(17) 0.58411(12) 0.0176(4) Uani 1 1 d .
H2A H 0.5054 0.4003 0.5668 0.026 Uiso 1 1 calc R
H2B H 0.6350 0.4103 0.5722 0.026 Uiso 1 1 calc R
H2C H 0.5872 0.3275 0.6411 0.026 Uiso 1 1 calc R
C3 C 0.55108(16) 0.19185(16) 0.55644(12) 0.0160(4) Uani 1 1 d .
H3A H 0.4781 0.2300 0.5266 0.024 Uiso 1 1 calc R
H3B H 0.5341 0.1741 0.6129 0.024 Uiso 1 1 calc R
H3C H 0.5893 0.1225 0.5395 0.024 Uiso 1 1 calc R
C4 C 0.63550(17) 0.31611(17) 0.45523(11) 0.0166(4) Uani 1 1 d .
H4A H 0.6981 0.3530 0.4454 0.025 Uiso 1 1 calc R
H4B H 0.5608 0.3711 0.4375 0.025 Uiso 1 1 calc R
H4C H 0.6509 0.2566 0.4262 0.025 Uiso 1 1 calc R
C5 C 0.15870(17) 1.00876(17) 0.68729(12) 0.0179(4) Uani 1 1 d .
H5A H 0.1129 1.0722 0.7085 0.027 Uiso 1 1 calc R
H5B H 0.1904 1.0366 0.6360 0.027 Uiso 1 1 calc R
H5C H 0.2229 0.9636 0.7238 0.027 Uiso 1 1 calc R
C6 C 0.03801(18) 0.89086(17) 0.75591(12) 0.0199(4) Uani 1 1 d .
H6A H -0.0113 0.8441 0.7492 0.030 Uiso 1 1 calc R
H6B H -0.0077 0.9520 0.7794 0.030 Uiso 1 1 calc R
H6C H 0.1042 0.8453 0.7907 0.030 Uiso 1 1 calc R
C7 C -0.01887(17) 1.00827(17) 0.62462(12) 0.0191(4) Uani 1 1 d .
H25 H -0.0639 1.0696 0.6481 0.029 Uiso 1 1 calc R
H7B H -0.0689 0.9620 0.6180 0.029 Uiso 1 1 calc R
H7C H 0.0100 1.0391 0.5730 0.029 Uiso 1 1 calc R
C8 C 0.15062(18) 0.84532(17) 0.64034(12) 0.0189(4) Uani 1 1 d .
H8A H 0.1818 0.8771 0.5899 0.028 Uiso 1 1 calc R
H8B H 0.0997 0.8012 0.6313 0.028 Uiso 1 1 calc R
H8C H 0.2152 0.7970 0.6756 0.028 Uiso 1 1 calc R
C9 C 0.7894(2) 0.54255(19) 0.93352(13) 0.0247(5) Uani 1 1 d .
H9A H 0.8611 0.4997 0.9636 0.037 Uiso 1 1 calc R
H9B H 0.7466 0.6029 0.9588 0.037 Uiso 1 1 calc R
H9C H 0.8091 0.5747 0.8795 0.037 Uiso 1 1 calc R
C10 C 0.7784(2) 0.37790(19) 0.88989(13) 0.0252(5) Uani 1 1 d .
H10A H 0.7295 0.3287 0.8879 0.038 Uiso 1 1 calc R
H10B H 0.8511 0.3340 0.9184 0.038 Uiso 1 1 calc R
H10C H 0.7962 0.4127 0.8361 0.038 Uiso 1 1 calc R
C11 C 0.68924(19) 0.41496(19) 1.01405(12) 0.0219(4) Uani 1 1 d .
H11A H 0.6395 0.3661 1.0133 0.033 Uiso 1 1 calc R
H11B H 0.6490 0.4739 1.0412 0.033 Uiso 1 1 calc R
H11C H 0.7624 0.3708 1.0419 0.033 Uiso 1 1 calc R
C12 C 0.60288(18) 0.53234(19) 0.88867(12) 0.0232(4) Uani 1 1 d .
H12A H 0.5619 0.5918 0.9152 0.035 Uiso 1 1 calc R
H12B H 0.5539 0.4826 0.8886 0.035 Uiso 1 1 calc R
H12C H 0.6195 0.5656 0.8342 0.035 Uiso 1 1 calc R
C13 C 0.7610(2) 0.7336(2) 0.21590(13) 0.0304(5) Uani 1 1 d .
H13A H 0.7388 0.8011 0.2372 0.046 Uiso 1 1 calc R
H13B H 0.8145 0.6729 0.2529 0.046 Uiso 1 1 calc R
H13C H 0.6910 0.7115 0.2085 0.046 Uiso 1 1 calc R
C14 C 0.8536(2) 0.65327(19) 0.10753(14) 0.0306(5) Uani 1 1 d .
H14A H 0.7839 0.6300 0.1015 0.046 Uiso 1 1 calc R
H14B H 0.9083 0.5936 0.1446 0.046 Uiso 1 1 calc R
H14C H 0.8910 0.6680 0.0562 0.046 Uiso 1 1 calc R
C15 C 0.92674(19) 0.7902(2) 0.14982(13) 0.0265(5) Uani 1 1 d .
H15A H 0.9654 0.8054 0.0990 0.040 Uiso 1 1 calc R
H15B H 0.9801 0.7292 0.1868 0.040 Uiso 1 1 calc R
H15C H 0.9051 0.8576 0.1710 0.040 Uiso 1 1 calc R
C16 C 0.7404(2) 0.8506(2) 0.08129(14) 0.0288(5) Uani 1 1 d .
H16A H 0.7816 0.8673 0.0317 0.043 Uiso 1 1 calc R
H16B H 0.7161 0.9172 0.1034 0.043 Uiso 1 1 calc R
H16C H 0.6715 0.8285 0.0712 0.043 Uiso 1 1 calc R
C17 C 0.68172(18) 0.96492(18) 0.73228(12) 0.0214(4) Uani 1 1 d .
H17A H 0.7315 0.9062 0.7082 0.032 Uiso 1 1 calc R
H17B H 0.7264 1.0154 0.7397 0.032 Uiso 1 1 calc R
H17C H 0.6143 1.0074 0.6977 0.032 Uiso 1 1 calc R
C18 C 0.74311(18) 0.84584(18) 0.86216(12) 0.0209(4) Uani 1 1 d .
H18A H 0.7922 0.7882 0.8369 0.031 Uiso 1 1 calc R
H18B H 0.7161 0.8101 0.9130 0.031 Uiso 1 1 calc R
H18C H 0.7884 0.8952 0.8707 0.031 Uiso 1 1 calc R
C19 C 0.56570(19) 1.00150(18) 0.84824(14) 0.0257(5) Uani 1 1 d .
H19A H 0.6113 1.0507 0.8567 0.039 Uiso 1 1 calc R
H19B H 0.5382 0.9665 0.8991 0.039 Uiso 1 1 calc R
H19C H 0.4986 1.0455 0.8138 0.039 Uiso 1 1 calc R
C20 C 0.57072(18) 0.83719(17) 0.79849(12) 0.0189(4) Uani 1 1 d .
H20A H 0.5452 0.8012 0.8498 0.028 Uiso 1 1 calc R
H20B H 0.6189 0.7798 0.7727 0.028 Uiso 1 1 calc R
H20C H 0.5023 0.8812 0.7653 0.028 Uiso 1 1 calc R
H1 H 1.131(2) 0.564(2) 0.6397(15) 0.025(7) Uiso 1 1 d .
H2 H 0.963(2) 0.7732(19) 0.4488(14) 0.014(6) Uiso 1 1 d .
H3 H 0.866(2) 0.076(2) 0.8737(18) 0.036(8) Uiso 1 1 d .
H4 H 0.884(3) 0.063(2) 0.9448(18) 0.035(9) Uiso 1 1 d .
H5 H 0.837(2) 0.204(2) 0.7453(17) 0.035(8) Uiso 1 1 d .
H6 H 0.739(3) 0.209(2) 0.7765(16) 0.031(8) Uiso 1 1 d .
H7 H 0.395(2) 0.048(2) 0.6643(16) 0.030(8) Uiso 1 1 d .
H8 H 0.342(2) 0.147(2) 0.6540(16) 0.027(7) Uiso 1 1 d .
H9 H 0.622(3) 0.539(3) 0.3046(18) 0.040(9) Uiso 1 1 d .
H10 H 0.561(2) 0.489(2) 0.2848(16) 0.029(8) Uiso 1 1 d .
H12 H 0.470(2) 0.668(2) 0.2161(17) 0.034(8) Uiso 1 1 d .
H11 H 0.446(2) 0.735(2) 0.1480(18) 0.034(8) Uiso 1 1 d .
H13 H 0.174(2) 0.595(2) 0.8040(15) 0.025(7) Uiso 1 1 d .
H14 H 0.270(3) 0.543(3) 0.7903(18) 0.039(9) Uiso 1 1 d .
H15 H 0.326(3) 0.686(3) 0.8013(18) 0.046(9) Uiso 1 1 d .
H16 H 0.409(2) 0.713(2) 0.7630(17) 0.033(8) Uiso 1 1 d .
H17 H 0.393(3) 0.952(3) 0.5670(18) 0.047(9) Uiso 1 1 d .
H18 H 0.498(3) 0.884(2) 0.6007(16) 0.036(8) Uiso 1 1 d .
H19 H 0.344(3) 0.852(3) 0.929(2) 0.051(10) Uiso 1 1 d .
H20 H 0.325(2) 0.840(2) 0.8611(17) 0.032(8) Uiso 1 1 d .
H22 H 0.039(3) 0.911(2) 0.9417(16) 0.029(8) Uiso 1 1 d .
H21 H 0.145(3) 0.870(2) 0.9395(17) 0.031(8) Uiso 1 1 d .
H23 H 0.023(3) 0.732(3) 0.9394(19) 0.047(10) Uiso 1 1 d .
H24 H 0.001(2) 0.673(2) 0.8989(18) 0.038(8) Uiso 1 1 d .

loop_
_atom_site_aniso_label
_atom_site_aniso_U_11
_atom_site_aniso_U_22
_atom_site_aniso_U_33
_atom_site_aniso_U_23
_atom_site_aniso_U_13
_atom_site_aniso_U_12
Nb1 0.00812(8) 0.01125(8) 0.00958(8) -0.00369(6) 0.00027(6) -0.00350(6)
Nb2 0.00763(8) 0.00978(8) 0.00905(8) -0.00312(6) -0.00041(6) -0.00309(6)
Nb3 0.00857(8) 0.00949(8) 0.00882(8) -0.00268(6) -0.00017(6) -0.00344(6)
Nb4 0.00893(8) 0.01097(8) 0.00951(8) -0.00402(6) -0.00032(6) -0.00368(6)
Nb5 0.00905(8) 0.00915(8) 0.01060(8) -0.00343(6) -0.00005(6) -0.00297(6)
Cr1 0.00772(13) 0.00920(14) 0.00898(14) -0.00323(11) -0.00016(10) -0.00310(11)
Cl1 0.0263(3) 0.0359(3) 0.0180(2) -0.0073(2) 0.0008(2) -0.0150(2)
O1 0.0121(6) 0.0166(7) 0.0129(6) -0.0046(5) 0.0015(5) -0.0052(5)
O2 0.0096(6) 0.0113(6) 0.0121(6) -0.0031(5) -0.0007(5) -0.0038(5)
O3 0.0113(6) 0.0130(6) 0.0117(6) -0.0035(5) 0.0007(5) -0.0049(5)
O4 0.0110(6) 0.0142(6) 0.0108(6) -0.0045(5) 0.0003(5) -0.0036(5)
O5 0.0104(6) 0.0122(6) 0.0123(6) -0.0045(5) -0.0008(5) -0.0023(5)
O6 0.0089(6) 0.0111(6) 0.0106(6) -0.0030(5) 0.0000(5) -0.0036(5)
O7 0.0122(6) 0.0154(7) 0.0129(6) -0.0040(5) -0.0010(5) -0.0046(5)
O8 0.0090(6) 0.0112(6) 0.0098(6) -0.0029(5) -0.0002(5) -0.0037(5)
O9 0.0110(6) 0.0119(6) 0.0112(6) -0.0031(5) -0.0008(5) -0.0036(5)
O10 0.0127(6) 0.0120(6) 0.0141(6) -0.0028(5) -0.0006(5) -0.0039(5)
O11 0.0108(6) 0.0128(6) 0.0111(6) -0.0031(5) -0.0006(5) -0.0037(5)
O12 0.0092(6) 0.0106(6) 0.0097(6) -0.0026(5) -0.0008(5) -0.0036(5)
O13 0.0145(6) 0.0153(7) 0.0138(6) -0.0059(5) -0.0008(5) -0.0050(5)
O14 0.0119(6) 0.0113(6) 0.0125(6) -0.0045(5) 0.0000(5) -0.0041(5)
O15 0.0091(6) 0.0120(7) 0.0123(6) -0.0043(5) -0.0009(5) -0.0028(5)
O16 0.0152(6) 0.0122(6) 0.0154(7) -0.0038(5) -0.0003(5) -0.0038(5)
O17 0.0122(6) 0.0119(6) 0.0102(7) -0.0026(5) 0.0003(5) -0.0044(5)
O18 0.0285(9) 0.0234(8) 0.0211(8) -0.0070(7) -0.0058(7) -0.0037(7)
O19 0.0216(8) 0.0200(8) 0.0198(8) -0.0018(6) 0.0025(6) -0.0083(7)
O20 0.0232(8) 0.0182(8) 0.0173(7) -0.0035(7) -0.0036(6) -0.0059(7)
O21 0.0197(8) 0.0223(8) 0.0163(7) -0.0066(6) -0.0005(6) -0.0118(6)
O22 0.0262(9) 0.0250(9) 0.0222(9) -0.0005(7) 0.0040(7) -0.0029(7)
O23 0.0140(8) 0.0340(9) 0.0248(8) -0.0141(7) 0.0008(7) -0.0080(7)
O24 0.0209(8) 0.0291(9) 0.0301(9) -0.0175(7) 0.0087(7) -0.0107(7)
O25 0.0249(9) 0.0330(10) 0.0251(9) -0.0138(7) -0.0057(7) 0.0094(7)
O26 0.0248(8) 0.0247(9) 0.0255(9) -0.0108(7) 0.0008(7) -0.0052(7)
O27 0.0210(8) 0.0249(9) 0.0211(8) -0.0059(7) -0.0002(7) -0.0033(7)
O28 0.0316(9) 0.0342(10) 0.0169(8) -0.0103(7) 0.0023(7) -0.0158(8)
N1 0.0098(7) 0.0121(8) 0.0135(7) -0.0033(6) -0.0013(6) -0.0042(6)
N2 0.0124(7) 0.0132(8) 0.0141(8) -0.0043(6) 0.0007(6) -0.0042(6)
N3 0.0165(8) 0.0171(8) 0.0136(8) -0.0033(6) -0.0001(6) -0.0051(7)
N4 0.0160(8) 0.0190(8) 0.0143(8) -0.0050(7) 0.0003(6) -0.0062(7)
N5 0.0151(8) 0.0140(8) 0.0166(8) -0.0051(6) 0.0013(6) -0.0056(6)
C1 0.0109(9) 0.0174(10) 0.0180(9) -0.0041(8) -0.0037(7) -0.0027(7)
C2 0.0173(10) 0.0174(10) 0.0196(10) -0.0096(8) -0.0007(8) -0.0028(8)
C3 0.0135(9) 0.0153(9) 0.0217(10) -0.0036(8) -0.0018(7) -0.0081(7)
C4 0.0144(9) 0.0212(10) 0.0136(9) -0.0021(8) -0.0005(7) -0.0055(8)
C5 0.0167(9) 0.0191(10) 0.0212(10) -0.0056(8) -0.0013(8) -0.0088(8)
C6 0.0236(10) 0.0210(10) 0.0171(10) -0.0047(8) 0.0056(8) -0.0101(8)
C7 0.0154(9) 0.0162(10) 0.0254(11) -0.0032(8) -0.0070(8) -0.0036(8)
C8 0.0194(10) 0.0170(10) 0.0206(10) -0.0087(8) 0.0041(8) -0.0028(8)
C9 0.0271(11) 0.0265(12) 0.0268(11) -0.0072(9) 0.0030(9) -0.0169(9)
C10 0.0259(11) 0.0241(11) 0.0257(11) -0.0133(9) -0.0001(9) -0.0008(9)
C11 0.0229(11) 0.0274(11) 0.0150(10) 0.0002(8) 0.0002(8) -0.0105(9)
C12 0.0197(10) 0.0278(12) 0.0191(10) -0.0049(9) -0.0039(8) -0.0014(9)
C13 0.0306(12) 0.0392(14) 0.0232(11) -0.0100(10) 0.0106(9) -0.0123(11)
C14 0.0425(14) 0.0239(12) 0.0294(12) -0.0125(10) 0.0125(10) -0.0127(10)
C15 0.0211(11) 0.0376(13) 0.0242(11) -0.0063(10) -0.0048(9) -0.0129(10)
C16 0.0253(11) 0.0260(12) 0.0324(12) -0.0004(10) -0.0119(10) -0.0055(9)
C17 0.0210(10) 0.0233(11) 0.0189(10) 0.0009(8) 0.0015(8) -0.0093(9)
C18 0.0194(10) 0.0224(11) 0.0202(10) -0.0030(8) -0.0046(8) -0.0055(8)
C19 0.0257(11) 0.0185(11) 0.0347(12) -0.0140(9) 0.0099(9) -0.0045(9)
C20 0.0191(10) 0.0221(10) 0.0203(10) -0.0075(8) 0.0013(8) -0.0114(8)

loop_
_atom_type_symbol
_atom_type_description
_atom_type_scat_dispersion_real
_atom_type_scat_dispersion_imag
_atom_type_scat_source
C C 0.0033 0.0016 'International Tables Vol C Tables 4.2.6.8 and 6.1.1.4'
H H 0.0000 0.0000 'International Tables Vol C Tables 4.2.6.8 and 6.1.1.4'
N N 0.0061 0.0033 'International Tables Vol C Tables 4.2.6.8 and 6.1.1.4'
O O 0.0106 0.0060 'International Tables Vol C Tables 4.2.6.8 and 6.1.1.4'
Cr Cr 0.3209 0.6236 'International Tables Vol C Tables 4.2.6.8 and 6.1.1.4'
Nb Nb -2.0727 0.6215 'International Tables Vol C Tables 4.2.6.8 and 6.1.1.4'
Cl Cl 0.1484 0.1585 'International Tables Vol C Tables 4.2.6.8 and 6.1.1.4'

loop_
_geom_angle_atom_site_label_1
_geom_angle_atom_site_label_2
_geom_angle_atom_site_label_3
_geom_angle
_geom_angle_site_symmetry_1
_geom_angle_site_symmetry_3
O1 Nb1 O2 103.63(5) . .
O1 Nb1 O4 104.14(6) . .
O2 Nb1 O4 152.23(5) . .
O1 Nb1 O3 103.71(6) . .
O2 Nb1 O3 86.71(5) . .
O4 Nb1 O3 86.56(5) . .
O1 Nb1 O5 103.12(6) . .
O2 Nb1 O5 86.87(5) . .
O4 Nb1 O5 87.10(5) . .
O3 Nb1 O5 153.17(5) . .
O1 Nb1 O6 179.55(5) . .
O2 Nb1 O6 75.94(5) . .
O4 Nb1 O6 76.29(5) . .
O3 Nb1 O6 76.43(5) . .
O5 Nb1 O6 76.74(5) . .
O1 Nb1 Nb3 134.20(4) . .
O2 Nb1 Nb3 81.44(4) . .
O4 Nb1 Nb3 79.15(4) . .
O3 Nb1 Nb3 30.51(4) . .
O5 Nb1 Nb3 122.68(4) . .
O6 Nb1 Nb3 45.96(3) . .
O1 Nb1 Nb4 134.96(4) . .
O2 Nb1 Nb4 121.41(4) . .
O4 Nb1 Nb4 30.83(4) . .
O3 Nb1 Nb4 80.45(4) . .
O5 Nb1 Nb4 80.79(4) . .
O6 Nb1 Nb4 45.47(3) . .
Nb3 Nb1 Nb4 59.775(5) . .
O1 Nb1 Nb2 133.87(4) . .
O2 Nb1 Nb2 30.33(4) . .
O4 Nb1 Nb2 121.95(4) . .
O3 Nb1 Nb2 82.39(4) . .
O5 Nb1 Nb2 78.97(4) . .
O6 Nb1 Nb2 45.69(3) . .
Nb3 Nb1 Nb2 63.424(5) . .
Nb4 Nb1 Nb2 91.131(6) . .
O7 Nb2 O2 104.91(6) . .
O7 Nb2 O9 106.31(6) . .
O2 Nb2 O9 94.49(5) . .
O7 Nb2 O8 100.41(6) . .
O2 Nb2 O8 88.27(5) . .
O9 Nb2 O8 151.39(5) . .
O7 Nb2 O12 98.22(5) . 2_766
O2 Nb2 O12 154.43(5) . 2_766
O9 Nb2 O12 89.27(5) . 2_766
O8 Nb2 O12 76.83(5) . 2_766
O7 Nb2 O6 173.35(5) . .
O2 Nb2 O6 79.49(5) . .
O9 Nb2 O6 78.01(5) . .
O8 Nb2 O6 74.52(4) . .
O12 Nb2 O6 76.58(4) 2_766 .
O7 Nb2 Cr1 91.43(4) . .
O2 Nb2 Cr1 126.69(4) . .
O9 Nb2 Cr1 129.39(4) . .
O8 Nb2 Cr1 38.52(3) . .
O12 Nb2 Cr1 40.71(3) 2_766 .
O6 Nb2 Cr1 81.93(3) . .
O7 Nb2 Nb1 136.59(4) . .
O2 Nb2 Nb1 31.69(4) . .
O9 Nb2 Nb1 85.10(4) . .
O8 Nb2 Nb1 82.44(3) . .
O12 Nb2 Nb1 124.15(3) 2_766 .
O6 Nb2 Nb1 47.88(3) . .
Cr1 Nb2 Nb1 113.689(7) . .
O7 Nb2 Nb5 138.60(4) . .
O2 Nb2 Nb5 82.11(4) . .
O9 Nb2 Nb5 32.48(4) . .
O8 Nb2 Nb5 120.76(3) . .
O12 Nb2 Nb5 87.77(3) 2_766 .
O6 Nb2 Nb5 46.24(3) . .
Cr1 Nb2 Nb5 117.340(8) . .
Nb1 Nb2 Nb5 60.178(5) . .
O10 Nb3 O3 104.43(6) . .
O10 Nb3 O11 105.10(6) . .
O3 Nb3 O11 94.78(5) . .
O10 Nb3 O8 101.40(5) . .
O3 Nb3 O8 90.09(5) . .
O11 Nb3 O8 150.88(5) . .
O10 Nb3 O12 98.68(5) . .
O3 Nb3 O12 154.97(5) . .
O11 Nb3 O12 88.30(5) . .
O8 Nb3 O12 75.88(5) . .
O10 Nb3 O6 173.82(5) . .
O3 Nb3 O6 80.55(5) . .
O11 Nb3 O6 77.85(5) . .
O8 Nb3 O6 74.67(5) . .
O12 Nb3 O6 75.84(4) . .
O10 Nb3 Cr1 92.51(4) . .
O3 Nb3 Cr1 127.96(4) . .
O11 Nb3 Cr1 128.00(4) . .
O8 Nb3 Cr1 37.98(3) . .
O12 Nb3 Cr1 40.24(3) . .
O6 Nb3 Cr1 81.46(3) . .
O10 Nb3 Nb4 137.65(4) . .
O3 Nb3 Nb4 82.32(4) . .
O11 Nb3 Nb4 32.78(4) . .
O8 Nb3 Nb4 120.57(3) . .
O12 Nb3 Nb4 87.11(3) . .
O6 Nb3 Nb4 45.91(3) . .
Cr1 Nb3 Nb4 116.459(7) . .
O10 Nb3 Nb1 136.71(4) . .
O3 Nb3 Nb1 32.30(4) . .
O11 Nb3 Nb1 85.83(4) . .
O8 Nb3 Nb1 83.10(3) . .
O12 Nb3 Nb1 123.79(3) . .
O6 Nb3 Nb1 48.29(3) . .
Cr1 Nb3 Nb1 113.688(7) . .
Nb4 Nb3 Nb1 60.411(5) . .
O13 Nb4 O4 104.53(6) . .
O13 Nb4 O14 104.18(6) . .
O4 Nb4 O14 92.37(5) . .
O13 Nb4 O11 102.15(6) . .
O4 Nb4 O11 91.62(5) . .
O14 Nb4 O11 151.43(5) . .
O13 Nb4 O15 100.31(5) . .
O4 Nb4 O15 155.13(5) . .
O14 Nb4 O15 82.62(5) . .
O11 Nb4 O15 81.95(5) . .
O13 Nb4 O6 175.33(5) . .
O4 Nb4 O6 80.09(5) . .
O14 Nb4 O6 76.04(5) . .
O11 Nb4 O6 76.82(5) . .
O15 Nb4 O6 75.06(5) . .
O13 Nb4 Nb3 133.39(4) . .
O4 Nb4 Nb3 80.06(4) . .
O14 Nb4 Nb3 122.15(4) . .
O11 Nb4 Nb3 31.53(4) . .
O15 Nb4 Nb3 82.09(3) . .
O6 Nb4 Nb3 46.11(3) . .
O13 Nb4 Nb1 136.65(4) . .
O4 Nb4 Nb1 32.12(4) . .
O14 Nb4 Nb1 84.19(4) . .
O11 Nb4 Nb1 84.28(4) . .
O15 Nb4 Nb1 123.02(3) . .
O6 Nb4 Nb1 47.96(3) . .
Nb3 Nb4 Nb1 59.814(5) . .
O16 Nb5 O5 104.81(6) . .
O16 Nb5 O14 105.27(6) . .
O5 Nb5 O14 93.12(5) . .
O16 Nb5 O9 103.03(6) . .
O5 Nb5 O9 90.34(5) . .
O14 Nb5 O9 149.55(5) . .
O16 Nb5 O17 101.38(6) . .
O5 Nb5 O17 153.62(5) . .
O14 Nb5 O17 82.92(5) . .
O9 Nb5 O17 80.70(5) . .
O16 Nb5 O6 175.64(5) . .
O5 Nb5 O6 79.42(5) . .
O14 Nb5 O6 75.26(5) . .
O9 Nb5 O6 75.68(5) . .
O17 Nb5 O6 74.34(5) . .
O16 Nb5 Nb2 133.57(4) . .
O5 Nb5 Nb2 79.46(4) . .
O14 Nb5 Nb2 120.82(4) . .
O9 Nb5 Nb2 30.77(4) . .
O17 Nb5 Nb2 80.29(4) . .
O6 Nb5 Nb2 45.58(3) . .
O8 Cr1 O15 98.01(5) . 2_766
O8 Cr1 O6 170.53(5) . 2_766
O15 Cr1 O6 88.58(5) 2_766 2_766
O8 Cr1 O17 97.99(5) . 2_766
O15 Cr1 O17 90.61(6) 2_766 2_766
O6 Cr1 O17 88.69(5) 2_766 2_766
O8 Cr1 O12 82.87(5) . .
O15 Cr1 O12 175.49(5) 2_766 .
O6 Cr1 O12 90.05(5) 2_766 .
O17 Cr1 O12 93.65(5) 2_766 .
O8 Cr1 O12 83.21(5) . 2_766
O15 Cr1 O12 93.88(5) 2_766 2_766
O6 Cr1 O12 89.59(5) 2_766 2_766
O17 Cr1 O12 175.15(5) 2_766 2_766
O12 Cr1 O12 81.82(5) . 2_766
O8 Cr1 Nb2 41.72(4) . .
O15 Cr1 Nb2 86.24(4) 2_766 .
O6 Cr1 Nb2 132.78(4) 2_766 .
O17 Cr1 Nb2 138.20(4) 2_766 .
O12 Cr1 Nb2 91.55(4) . .
O12 Cr1 Nb2 44.18(3) 2_766 .
O8 Cr1 Nb3 41.04(4) . .
O15 Cr1 Nb3 137.51(4) 2_766 .
O6 Cr1 Nb3 133.60(4) 2_766 .
O17 Cr1 Nb3 86.22(4) 2_766 .
O12 Cr1 Nb3 44.48(3) . .
O12 Cr1 Nb3 91.70(4) 2_766 .
Nb2 Cr1 Nb3 69.196(7) . .
Nb2 O2 Nb1 117.97(6) . .
Nb3 O3 Nb1 117.20(6) . .
Nb4 O4 Nb1 117.05(6) . .
Nb5 O5 Nb1 117.50(6) . .
Cr1 O6 Nb4 94.25(5) 2_766 .
Cr1 O6 Nb3 93.95(5) 2_766 .
Nb4 O6 Nb3 87.98(4) . .
Cr1 O6 Nb2 92.77(5) 2_766 .
Nb4 O6 Nb2 172.57(6) . .
Nb3 O6 Nb2 93.97(4) . .
Cr1 O6 Nb5 94.02(5) 2_766 .
Nb4 O6 Nb5 88.90(4) . .
Nb3 O6 Nb5 171.64(6) . .
Nb2 O6 Nb5 88.18(4) . .
Cr1 O6 Nb1 179.12(6) 2_766 .
Nb4 O6 Nb1 86.57(4) . .
Nb3 O6 Nb1 85.75(4) . .
Nb2 O6 Nb1 86.43(4) . .
Nb5 O6 Nb1 86.32(4) . .
Cr1 O8 Nb3 100.98(5) . .
Cr1 O8 Nb2 99.76(5) . .
Nb3 O8 Nb2 115.34(6) . .
Nb2 O9 Nb5 116.74(6) . .
Nb3 O11 Nb4 115.69(6) . .
Cr1 O12 Cr1 98.18(5) . 2_766
Cr1 O12 Nb2 99.90(5) . 2_766
Cr1 O12 Nb2 95.11(5) 2_766 2_766
Cr1 O12 Nb3 95.28(5) . .
Cr1 O12 Nb3 99.98(5) 2_766 .
Nb2 O12 Nb3 156.82(7) 2_766 .
Nb5 O14 Nb4 118.11(6) . .
Cr1 O15 Nb4 102.11(6) 2_766 .
Cr1 O15 H1 106.8(19) 2_766 .
Nb4 O15 H1 118.2(19) . .
Cr1 O17 Nb5 102.94(6) 2_766 .
Cr1 O17 H2 105.4(19) 2_766 .
Nb5 O17 H2 116.1(19) . .
H3 O18 H4 107(3) . .
H5 O19 H6 103(3) . .
H7 O20 H8 109(3) . .
H9 O21 H10 110(3) . .
H12 O22 H11 106(3) . .
H13 O23 H14 106(3) . .
H15 O24 H16 100(3) . .
H17 O25 H18 108(3) . .
H19 O26 H20 105(3) . .
H22 O27 H21 107(3) . .
H23 O28 H24 106(3) . .
C2 N1 C1 109.66(14) . .
C2 N1 C4 109.18(15) . .
C1 N1 C4 109.25(14) . .
C2 N1 C3 109.49(15) . .
C1 N1 C3 108.92(14) . .
C4 N1 C3 110.33(14) . .
C6 N2 C7 109.44(15) . .
C6 N2 C5 109.85(15) . .
C7 N2 C5 109.50(15) . .
C6 N2 C8 110.00(15) . .
C7 N2 C8 108.79(15) . .
C5 N2 C8 109.24(15) . .
C11 N3 C10 110.04(16) . .
C11 N3 C12 109.36(16) . .
C10 N3 C12 109.33(16) . .
C11 N3 C9 108.94(16) . .
C10 N3 C9 109.27(16) . .
C12 N3 C9 109.90(17) . .
C15 N4 C13 109.55(17) . .
C15 N4 C14 109.15(17) . .
C13 N4 C14 108.63(17) . .
C15 N4 C16 108.59(17) . .
C13 N4 C16 110.54(17) . .
C14 N4 C16 110.36(17) . .
C18 N5 C17 109.46(15) . .
C18 N5 C19 109.79(16) . .
C17 N5 C19 110.03(16) . .
C18 N5 C20 109.20(15) . .
C17 N5 C20 109.20(15) . .
C19 N5 C20 109.14(15) . .
N1 C1 H1A 109.5 . .
N1 C1 H1B 109.5 . .
H1A C1 H1B 109.5 . .
N1 C1 H1C 109.5 . .
H1A C1 H1C 109.5 . .
H1B C1 H1C 109.5 . .
N1 C2 H2A 109.5 . .
N1 C2 H2B 109.5 . .
H2A C2 H2B 109.5 . .
N1 C2 H2C 109.5 . .
H2A C2 H2C 109.5 . .
H2B C2 H2C 109.5 . .
N1 C3 H3A 109.5 . .
N1 C3 H3B 109.5 . .
H3A C3 H3B 109.5 . .
N1 C3 H3C 109.5 . .
H3A C3 H3C 109.5 . .
H3B C3 H3C 109.5 . .
N1 C4 H4A 109.5 . .
N1 C4 H4B 109.5 . .
H4A C4 H4B 109.5 . .
N1 C4 H4C 109.5 . .
H4A C4 H4C 109.5 . .
H4B C4 H4C 109.5 . .
N2 C5 H5A 109.5 . .
N2 C5 H5B 109.5 . .
H5A C5 H5B 109.5 . .
N2 C5 H5C 109.5 . .
H5A C5 H5C 109.5 . .
H5B C5 H5C 109.5 . .
N2 C6 H6A 109.5 . .
N2 C6 H6B 109.5 . .
H6A C6 H6B 109.5 . .
N2 C6 H6C 109.5 . .
H6A C6 H6C 109.5 . .
H6B C6 H6C 109.5 . .
N2 C7 H25 109.5 . .
N2 C7 H7B 109.5 . .
H25 C7 H7B 109.5 . .
N2 C7 H7C 109.5 . .
H25 C7 H7C 109.5 . .
H7B C7 H7C 109.5 . .
N2 C8 H8A 109.5 . .
N2 C8 H8B 109.5 . .
H8A C8 H8B 109.5 . .
N2 C8 H8C 109.5 . .
H8A C8 H8C 109.5 . .
H8B C8 H8C 109.5 . .
N3 C9 H9A 109.5 . .
N3 C9 H9B 109.5 . .
H9A C9 H9B 109.5 . .
N3 C9 H9C 109.5 . .
H9A C9 H9C 109.5 . .
H9B C9 H9C 109.5 . .
N3 C10 H10A 109.5 . .
N3 C10 H10B 109.5 . .
H10A C10 H10B 109.5 . .
N3 C10 H10C 109.5 . .
H10A C10 H10C 109.5 . .
H10B C10 H10C 109.5 . .
N3 C11 H11A 109.5 . .
N3 C11 H11B 109.5 . .
H11A C11 H11B 109.5 . .
N3 C11 H11C 109.5 . .
H11A C11 H11C 109.5 . .
H11B C11 H11C 109.5 . .
N3 C12 H12A 109.5 . .
N3 C12 H12B 109.5 . .
H12A C12 H12B 109.5 . .
N3 C12 H12C 109.5 . .
H12A C12 H12C 109.5 . .
H12B C12 H12C 109.5 . .
N4 C13 H13A 109.5 . .
N4 C13 H13B 109.5 . .
H13A C13 H13B 109.5 . .
N4 C13 H13C 109.5 . .
H13A C13 H13C 109.5 . .
H13B C13 H13C 109.5 . .
N4 C14 H14A 109.5 . .
N4 C14 H14B 109.5 . .
H14A C14 H14B 109.5 . .
N4 C14 H14C 109.5 . .
H14A C14 H14C 109.5 . .
H14B C14 H14C 109.5 . .
N4 C15 H15A 109.5 . .
N4 C15 H15B 109.5 . .
H15A C15 H15B 109.5 . .
N4 C15 H15C 109.5 . .
H15A C15 H15C 109.5 . .
H15B C15 H15C 109.5 . .
N4 C16 H16A 109.5 . .
N4 C16 H16B 109.5 . .
H16A C16 H16B 109.5 . .
N4 C16 H16C 109.5 . .
H16A C16 H16C 109.5 . .
H16B C16 H16C 109.5 . .
N5 C17 H17A 109.5 . .
N5 C17 H17B 109.5 . .
H17A C17 H17B 109.5 . .
N5 C17 H17C 109.5 . .
H17A C17 H17C 109.5 . .
H17B C17 H17C 109.5 . .
N5 C18 H18A 109.5 . .
N5 C18 H18B 109.5 . .
H18A C18 H18B 109.5 . .
N5 C18 H18C 109.5 . .
H18A C18 H18C 109.5 . .
H18B C18 H18C 109.5 . .
N5 C19 H19A 109.5 . .
N5 C19 H19B 109.5 . .
H19A C19 H19B 109.5 . .
N5 C19 H19C 109.5 . .
H19A C19 H19C 109.5 . .
H19B C19 H19C 109.5 . .
N5 C20 H20A 109.5 . .
N5 C20 H20B 109.5 . .
H20A C20 H20B 109.5 . .
N5 C20 H20C 109.5 . .
H20A C20 H20C 109.5 . .
H20B C20 H20C 109.5 . .

loop_
_geom_bond_atom_site_label_1
_geom_bond_atom_site_label_2
_geom_bond_distance
_geom_bond_site_symmetry_2
Nb1 O1 1.7614(13) .
Nb1 O2 1.9906(12) .
Nb1 O4 1.9955(13) .
Nb1 O3 1.9957(13) .
Nb1 O5 1.9986(13) .
Nb1 O6 2.4869(12) .
Nb1 Nb3 3.3223(2) .
Nb1 Nb4 3.3423(2) .
Nb1 Nb2 3.3462(3) .
Nb2 O7 1.7649(13) .
Nb2 O2 1.9135(12) .
Nb2 O9 1.9235(13) .
Nb2 O8 2.0760(12) .
Nb2 O12 2.1512(12) 2_766
Nb2 O6 2.3992(12) .
Nb2 Cr1 3.0743(3) .
Nb2 Nb5 3.3573(3) .
Nb3 O10 1.7704(13) .
Nb3 O3 1.8961(13) .
Nb3 O11 1.9274(13) .
Nb3 O8 2.0726(12) .
Nb3 O12 2.1807(12) .
Nb3 O6 2.3949(12) .
Nb3 Cr1 3.0990(3) .
Nb3 Nb4 3.3210(3) .
Nb4 O13 1.7734(13) .
Nb4 O4 1.9231(13) .
Nb4 O14 1.9694(13) .
Nb4 O11 1.9952(13) .
Nb4 O15 2.1498(13) .
Nb4 O6 2.3868(12) .
Nb5 O16 1.7591(13) .
Nb5 O5 1.9324(13) .
Nb5 O14 1.9602(13) .
Nb5 O9 2.0190(13) .
Nb5 O17 2.1540(13) .
Nb5 O6 2.4259(12) .
Cr1 O8 1.9428(12) .
Cr1 O15 1.9821(13) 2_766
Cr1 O6 1.9849(12) 2_766
Cr1 O17 1.9860(14) 2_766
Cr1 O12 2.0103(13) .
Cr1 O12 2.0131(13) 2_766
O6 Cr1 1.9849(12) 2_766
O12 Cr1 2.0131(13) 2_766
O12 Nb2 2.1512(12) 2_766
O15 Cr1 1.9821(13) 2_766
O15 H1 0.77(3) .
O17 Cr1 1.9860(14) 2_766
O17 H2 0.72(2) .
O18 H3 0.81(3) .
O18 H4 0.72(3) .
O19 H5 0.81(3) .
O19 H6 0.78(3) .
O20 H7 0.74(3) .
O20 H8 0.76(3) .
O21 H9 0.71(3) .
O21 H10 0.76(3) .
O22 H12 0.81(3) .
O22 H11 0.79(3) .
O23 H13 0.72(3) .
O23 H14 0.77(3) .
O24 H15 0.82(3) .
O24 H16 0.80(3) .
O25 H17 0.86(3) .
O25 H18 0.83(3) .
O26 H19 0.77(3) .
O26 H20 0.82(3) .
O27 H22 0.77(3) .
O27 H21 0.77(3) .
O28 H23 0.77(3) .
O28 H24 0.78(3) .
N1 C2 1.495(2) .
N1 C1 1.495(2) .
N1 C4 1.497(2) .
N1 C3 1.502(2) .
N2 C6 1.492(2) .
N2 C7 1.494(2) .
N2 C5 1.497(2) .
N2 C8 1.500(2) .
N3 C11 1.491(2) .
N3 C10 1.493(3) .
N3 C12 1.495(3) .
N3 C9 1.498(3) .
N4 C15 1.492(3) .
N4 C13 1.493(3) .
N4 C14 1.493(3) .
N4 C16 1.493(3) .
N5 C18 1.490(2) .
N5 C17 1.492(2) .
N5 C19 1.495(2) .
N5 C20 1.498(2) .
C1 H1A 0.9800 .
C1 H1B 0.9800 .
C1 H1C 0.9800 .
C2 H2A 0.9800 .
C2 H2B 0.9800 .
C2 H2C 0.9800 .
C3 H3A 0.9800 .
C3 H3B 0.9800 .
C3 H3C 0.9800 .
C4 H4A 0.9800 .
C4 H4B 0.9800 .
C4 H4C 0.9800 .
C5 H5A 0.9800 .
C5 H5B 0.9800 .
C5 H5C 0.9800 .
C6 H6A 0.9800 .
C6 H6B 0.9800 .
C6 H6C 0.9800 .
C7 H25 0.9800 .
C7 H7B 0.9800 .
C7 H7C 0.9800 .
C8 H8A 0.9800 .
C8 H8B 0.9800 .
C8 H8C 0.9800 .
C9 H9A 0.9800 .
C9 H9B 0.9800 .
C9 H9C 0.9800 .
C10 H10A 0.9800 .
C10 H10B 0.9800 .
C10 H10C 0.9800 .
C11 H11A 0.9800 .
C11 H11B 0.9800 .
C11 H11C 0.9800 .
C12 H12A 0.9800 .
C12 H12B 0.9800 .
C12 H12C 0.9800 .
C13 H13A 0.9800 .
C13 H13B 0.9800 .
C13 H13C 0.9800 .
C14 H14A 0.9800 .
C14 H14B 0.9800 .
C14 H14C 0.9800 .
C15 H15A 0.9800 .
C15 H15B 0.9800 .
C15 H15C 0.9800 .
C16 H16A 0.9800 .
C16 H16B 0.9800 .
C16 H16C 0.9800 .
C17 H17A 0.9800 .
C17 H17B 0.9800 .
C17 H17C 0.9800 .
C18 H18A 0.9800 .
C18 H18B 0.9800 .
C18 H18C 0.9800 .
C19 H19A 0.9800 .
C19 H19B 0.9800 .
C19 H19C 0.9800 .
C20 H20A 0.9800 .
C20 H20B 0.9800 .
C20 H20C 0.9800 .

loop_
_geom_hbond_atom_site_label_D
_geom_hbond_atom_site_label_H
_geom_hbond_atom_site_label_A
_geom_hbond_distance_DH
_geom_hbond_distance_HA
_geom_hbond_distance_DA
_geom_hbond_angle_DHA
_geom_hbond_site_symmetry_A
O15 H1 O7 0.77(3) 2.29(3) 2.9962(19) 154(2) 2_766
O17 H2 O10 0.72(2) 2.39(2) 3.0533(19) 153(2) 2_766
